data_7059957
loop_
_publ_author_name
'Kadari, Lingaswamy'
'Erb, William'
'Roisnel, Thierry'
'Radha Krishna, Palakodety'
'Mongin, Florence'

_publ_section_title
;
 Iodoferrocene as a partner in N-arylation of amides
;
_journal_issue 37
_journal_name_full 'New Journal of Chemistry'
_journal_page_first 15928
_journal_page_last 15941
_journal_paper_doi 10.1039/D0NJ03470C
_journal_volume 44
_journal_year 2020
_chemical_compound_source 'synthesis as described'
_chemical_formula_moiety 'C14 H15 Fe N O'
_chemical_formula_sum 'C14 H15 Fe N O'
_chemical_formula_weight 269.12
_space_group_crystal_system orthorhombic
_space_group_IT_number 61
_space_group_name_Hall '-P 2ac 2ab'
_space_group_name_H-M_alt 'P b c a'
_atom_sites_solution_hydrogens geom
_atom_sites_solution_primary dual
_atom_sites_solution_secondary difmap
_audit_update_record
;
2020-07-07 deposited with the CCDC.	2020-09-04 downloaded from the CCDC.
;
_cell_angle_alpha 90
_cell_angle_beta 90
_cell_angle_gamma 90
_cell_formula_units_Z 8
_cell_length_a 9.8360(12)
_cell_length_b 8.3860(10)
_cell_length_c 28.171(3)
_cell_measurement_reflns_used 9125
_cell_measurement_temperature 150(2)
_cell_measurement_theta_max 27.4742
_cell_measurement_theta_min 2.5256
_cell_measurement_wavelength 0.710730
_cell_volume 2323.7(5)
_computing_cell_refinement 'APEX3 (Bruker, 2015)'
_computing_data_collection 'Bruker APEX3 (Bruker, 2015)'
_computing_data_reduction 'SAINT (Bruker, 2014)'
_computing_molecular_graphics
;
   'SXGRAPH (L. Farrugia, 1999), Mercury (CSD, 2016)'
;
_computing_publication_material 'CRYSCALC (T. Roisnel, local program, 2019)'
_computing_structure_refinement 'SHELXL-2018_3 (Sheldrick, 2018)'
_computing_structure_solution 'SHELXT 2018_2 (Sheldrick, 2018)'
_diffrn_ambient_temperature 150(2)
_diffrn_detector '(CMOS) PHOTON 100'
_diffrn_detector_area_resol_mean 10.4167
_diffrn_measured_fraction_theta_full 0.998
_diffrn_measured_fraction_theta_max 0.996
_diffrn_measurement_device_type 'D8 VENTURE Bruker AXS'
_diffrn_measurement_method 'rotation images'
_diffrn_orient_matrix_UB_11 0.0264134
_diffrn_orient_matrix_UB_12 0.0981506
_diffrn_orient_matrix_UB_13 -0.0048842
_diffrn_orient_matrix_UB_21 0.0572199
_diffrn_orient_matrix_UB_22 -0.0234583
_diffrn_orient_matrix_UB_23 -0.0300480
_diffrn_orient_matrix_UB_31 -0.1012325
_diffrn_orient_matrix_UB_32 0.0123499
_diffrn_orient_matrix_UB_33 -0.0182584
_diffrn_radiation_monochromator 'multilayer monochromator'
_diffrn_radiation_probe x-ray
_diffrn_radiation_source 'Incoatec microfocus sealed tube'
_diffrn_radiation_type MoK\a
_diffrn_radiation_wavelength 0.71073
_diffrn_reflns_av_R_equivalents 0.0388
_diffrn_reflns_av_unetI/netI 0.0335
_diffrn_reflns_limit_h_max 12
_diffrn_reflns_limit_h_min -12
_diffrn_reflns_limit_k_max 10
_diffrn_reflns_limit_k_min -9
_diffrn_reflns_limit_l_max 36
_diffrn_reflns_limit_l_min -36
_diffrn_reflns_number 11706
_diffrn_reflns_theta_full 25.242
_diffrn_reflns_theta_max 27.506
_diffrn_reflns_theta_min 2.526
_diffrn_source_current 1.00
_diffrn_source_power 50.0
_diffrn_source_voltage 50.00
_exptl_absorpt_coefficient_mu 1.278
_exptl_absorpt_correction_T_max 0.826
_exptl_absorpt_correction_T_min 0.685
_exptl_absorpt_correction_type multi-scan
_exptl_absorpt_process_details
;
  [Sheldrick, G.M. (2014). SADABS Bruker AXS Inc., Madison, Wisconsin, USA]
;
_exptl_crystal_colour orange
_exptl_crystal_density_diffrn 1.539
_exptl_crystal_description prism
_exptl_crystal_F_000 1120
_exptl_crystal_size_max 0.350
_exptl_crystal_size_mid 0.230
_exptl_crystal_size_min 0.150
_refine_diff_density_max 0.649
_refine_diff_density_min -0.548
_refine_diff_density_rms 0.079
_refine_ls_extinction_method none
_refine_ls_goodness_of_fit_ref 1.162
_refine_ls_hydrogen_treatment constr
_refine_ls_matrix_type full
_refine_ls_number_parameters 154
_refine_ls_number_reflns 2662
_refine_ls_number_restraints 0
_refine_ls_restrained_S_all 1.162
_refine_ls_R_factor_all 0.0409
_refine_ls_R_factor_gt 0.0352
_refine_ls_shift/su_max 0.001
_refine_ls_shift/su_mean 0.000
_refine_ls_structure_factor_coef Fsqd
_refine_ls_weighting_details 'w=1/[\s^2^(Fo^2^)+(0.0257P)^2^+2.5192P] where P=(Fo^2^+2Fc^2^)/3'
_refine_ls_weighting_scheme calc
_refine_ls_wR_factor_gt 0.0832
_refine_ls_wR_factor_ref 0.0858
_reflns_number_gt 2360
_reflns_number_total 2662
_reflns_threshold_expression >2sigma(I)
_cod_data_source_file d0nj03470c2.cif
_cod_data_source_block KL60
_cod_depositor_comments 'Adding full bibliography for 7059953--7059970.cif.'
_cod_original_cell_volume 2323.6(5)
_cod_database_code 7059957

loop_
_space_group_symop_operation_xyz
'x, y, z'
'-x+1/2, -y, z+1/2'
'-x, y+1/2, -z+1/2'
'x+1/2, -y+1/2, -z'
'-x, -y, -z'
'x-1/2, y, -z-1/2'
'x, -y-1/2, z-1/2'
'-x-1/2, y-1/2, z'

loop_
_atom_site_label
_atom_site_type_symbol
_atom_site_fract_x
_atom_site_fract_y
_atom_site_fract_z
_atom_site_U_iso_or_equiv
_atom_site_adp_type
_atom_site_occupancy
_atom_site_site_symmetry_order
_atom_site_calc_flag
_atom_site_refinement_flags_posn
_atom_site_refinement_flags_adp
_atom_site_refinement_flags_occupancy
_atom_site_disorder_assembly
_atom_site_disorder_group
C1 C 0.3760(2) 0.6094(3) 0.36809(8) 0.0234(4) Uani 1 1 d . . . . .
H1 H 0.356605 0.658184 0.338423 0.028 Uiso 1 1 calc R U . . .
C2 C 0.3116(2) 0.6448(3) 0.41220(8) 0.0248(5) Uani 1 1 d . . . . .
H2 H 0.241684 0.721257 0.417073 0.030 Uiso 1 1 calc R U . . .
C3 C 0.3701(2) 0.5457(3) 0.44751(8) 0.0254(5) Uani 1 1 d . . . . .
H3 H 0.346396 0.544410 0.480194 0.031 Uiso 1 1 calc R U . . .
C4 C 0.4707(2) 0.4483(3) 0.42548(8) 0.0239(5) Uani 1 1 d . . . . .
H4 H 0.525451 0.370562 0.440821 0.029 Uiso 1 1 calc R U . . .
C5 C 0.4744(2) 0.4884(3) 0.37629(8) 0.0221(4) Uani 1 1 d . . . . .
H5 H 0.532495 0.442341 0.353088 0.026 Uiso 1 1 calc R U . . .
C6 C 0.70951(19) 0.7536(3) 0.39876(7) 0.0174(4) Uani 1 1 d . . . . .
H6 H 0.769662 0.698250 0.378163 0.021 Uiso 1 1 calc R U . . .
C7 C 0.6975(2) 0.7318(3) 0.44892(7) 0.0222(4) Uani 1 1 d . . . . .
H7 H 0.749627 0.660106 0.467649 0.027 Uiso 1 1 calc R U . . .
C8 C 0.5947(2) 0.8356(3) 0.46596(7) 0.0250(5) Uani 1 1 d . . . . .
H8 H 0.565626 0.844846 0.498009 0.030 Uiso 1 1 calc R U . . .
C9 C 0.5424(2) 0.9234(3) 0.42681(7) 0.0207(4) Uani 1 1 d . . . . .
H9 H 0.472235 1.001098 0.428018 0.025 Uiso 1 1 calc R U . . .
C10 C 0.6145(2) 0.8738(2) 0.38539(7) 0.0155(4) Uani 1 1 d . . . . .
N11 N 0.59074(17) 0.9337(2) 0.33962(6) 0.0175(4) Uani 1 1 d . . . . .
C12 C 0.4727(2) 1.0340(3) 0.32953(9) 0.0271(5) Uani 1 1 d . . . . .
H12A H 0.483895 1.141959 0.343204 0.033 Uiso 1 1 calc R U . . .
H12B H 0.388195 0.985755 0.342131 0.033 Uiso 1 1 calc R U . . .
C13 C 0.4710(3) 1.0396(5) 0.27552(11) 0.0564(9) Uani 1 1 d . . . . .
H13A H 0.401605 0.965383 0.262885 0.068 Uiso 1 1 calc R U . . .
H13B H 0.449395 1.148635 0.264383 0.068 Uiso 1 1 calc R U . . .
C14 C 0.6071(3) 0.9922(3) 0.25935(8) 0.0377(6) Uani 1 1 d . . . . .
H14A H 0.661893 1.087134 0.250908 0.045 Uiso 1 1 calc R U . . .
H14B H 0.600919 0.921637 0.231273 0.045 Uiso 1 1 calc R U . . .
C15 C 0.6697(2) 0.9050(3) 0.30079(7) 0.0245(5) Uani 1 1 d . . . . .
O16 O 0.7736(2) 0.8247(2) 0.30029(6) 0.0386(5) Uani 1 1 d . . . . .
Fe1 Fe 0.51610(3) 0.68483(3) 0.41638(2) 0.01366(10) Uani 1 1 d . . . . .

loop_
_atom_site_aniso_label
_atom_site_aniso_U_11
_atom_site_aniso_U_22
_atom_site_aniso_U_33
_atom_site_aniso_U_23
_atom_site_aniso_U_13
_atom_site_aniso_U_12
C1 0.0217(10) 0.0253(11) 0.0231(10) -0.0032(9) -0.0069(8) -0.0079(9)
C2 0.0108(9) 0.0267(11) 0.0367(12) -0.0079(10) 0.0019(8) -0.0025(8)
C3 0.0230(11) 0.0294(12) 0.0238(10) -0.0019(10) 0.0068(8) -0.0112(9)
C4 0.0217(11) 0.0172(10) 0.0327(11) 0.0014(9) 0.0000(8) -0.0052(8)
C5 0.0219(11) 0.0189(10) 0.0254(10) -0.0086(9) 0.0033(8) -0.0059(8)
C6 0.0122(9) 0.0184(10) 0.0215(9) 0.0013(8) -0.0005(7) -0.0032(8)
C7 0.0202(10) 0.0247(11) 0.0216(10) 0.0049(9) -0.0079(8) -0.0082(8)
C8 0.0332(12) 0.0260(11) 0.0159(9) -0.0065(9) 0.0004(8) -0.0119(9)
C9 0.0246(11) 0.0160(10) 0.0214(10) -0.0055(8) 0.0020(8) -0.0025(8)
C10 0.0156(9) 0.0140(9) 0.0168(9) -0.0011(8) -0.0005(7) -0.0042(7)
N11 0.0169(8) 0.0160(8) 0.0198(8) 0.0026(7) -0.0015(6) 0.0008(7)
C12 0.0254(11) 0.0201(11) 0.0357(12) 0.0039(10) -0.0070(9) 0.0033(9)
C13 0.0412(17) 0.088(3) 0.0405(16) 0.0230(17) -0.0133(13) 0.0157(17)
C14 0.0621(18) 0.0295(13) 0.0215(11) 0.0030(10) -0.0070(11) -0.0006(12)
C15 0.0325(12) 0.0222(11) 0.0189(10) 0.0007(9) -0.0001(9) -0.0005(9)
O16 0.0457(11) 0.0447(11) 0.0255(8) 0.0015(8) 0.0117(8) 0.0173(9)
Fe1 0.01250(15) 0.01452(16) 0.01398(15) -0.00237(11) 0.00093(9) -0.00231(10)

loop_
_atom_type_symbol
_atom_type_description
_atom_type_scat_dispersion_real
_atom_type_scat_dispersion_imag
_atom_type_scat_source
C C 0.0033 0.0016 'International Tables Vol C Tables 4.2.6.8 and 6.1.1.4'
H H 0.0000 0.0000 'International Tables Vol C Tables 4.2.6.8 and 6.1.1.4'
Fe Fe 0.3463 0.8444 'International Tables Vol C Tables 4.2.6.8 and 6.1.1.4'
N N 0.0061 0.0033 'International Tables Vol C Tables 4.2.6.8 and 6.1.1.4'
O O 0.0106 0.0060 'International Tables Vol C Tables 4.2.6.8 and 6.1.1.4'

loop_
_geom_angle_atom_site_label_1
_geom_angle_atom_site_label_2
_geom_angle_atom_site_label_3
_geom_angle
_geom_angle_site_symmetry_1
_geom_angle_site_symmetry_3
_geom_angle_publ_flag
C5 C1 C2 108.1(2) . . ?
C5 C1 Fe1 69.67(12) . . ?
C2 C1 Fe1 69.78(12) . . ?
C5 C1 H1 126.0 . . ?
C2 C1 H1 126.0 . . ?
Fe1 C1 H1 126.1 . . ?
C3 C2 C1 108.0(2) . . ?
C3 C2 Fe1 69.88(12) . . ?
C1 C2 Fe1 69.30(12) . . ?
C3 C2 H2 126.0 . . ?
C1 C2 H2 126.0 . . ?
Fe1 C2 H2 126.4 . . ?
C2 C3 C4 108.20(19) . . ?
C2 C3 Fe1 69.54(12) . . ?
C4 C3 Fe1 69.71(12) . . ?
C2 C3 H3 125.9 . . ?
C4 C3 H3 125.9 . . ?
Fe1 C3 H3 126.4 . . ?
C3 C4 C5 107.8(2) . . ?
C3 C4 Fe1 69.59(13) . . ?
C5 C4 Fe1 69.19(13) . . ?
C3 C4 H4 126.1 . . ?
C5 C4 H4 126.1 . . ?
Fe1 C4 H4 126.7 . . ?
C1 C5 C4 107.96(19) . . ?
C1 C5 Fe1 69.52(12) . . ?
C4 C5 Fe1 69.97(12) . . ?
C1 C5 H5 126.0 . . ?
C4 C5 H5 126.0 . . ?
Fe1 C5 H5 126.1 . . ?
C10 C6 C7 107.31(18) . . ?
C10 C6 Fe1 69.76(11) . . ?
C7 C6 Fe1 69.41(11) . . ?
C10 C6 H6 126.3 . . ?
C7 C6 H6 126.3 . . ?
Fe1 C6 H6 126.1 . . ?
C8 C7 C6 108.35(19) . . ?
C8 C7 Fe1 69.34(12) . . ?
C6 C7 Fe1 69.71(11) . . ?
C8 C7 H7 125.8 . . ?
C6 C7 H7 125.8 . . ?
Fe1 C7 H7 126.7 . . ?
C7 C8 C9 108.23(19) . . ?
C7 C8 Fe1 69.98(12) . . ?
C9 C8 Fe1 69.66(12) . . ?
C7 C8 H8 125.9 . . ?
C9 C8 H8 125.9 . . ?
Fe1 C8 H8 126.0 . . ?
C8 C9 C10 107.70(19) . . ?
C8 C9 Fe1 69.49(12) . . ?
C10 C9 Fe1 70.07(12) . . ?
C8 C9 H9 126.2 . . ?
C10 C9 H9 126.2 . . ?
Fe1 C9 H9 125.9 . . ?
N11 C10 C6 127.22(18) . . ?
N11 C10 C9 124.37(19) . . ?
C6 C10 C9 108.40(18) . . ?
N11 C10 Fe1 126.09(14) . . ?
C6 C10 Fe1 69.55(11) . . ?
C9 C10 Fe1 69.09(11) . . ?
C15 N11 C10 125.41(18) . . ?
C15 N11 C12 113.48(18) . . ?
C10 N11 C12 121.11(18) . . ?
N11 C12 C13 102.7(2) . . ?
N11 C12 H12A 111.2 . . ?
C13 C12 H12A 111.2 . . ?
N11 C12 H12B 111.2 . . ?
C13 C12 H12B 111.2 . . ?
H12A C12 H12B 109.1 . . ?
C14 C13 C12 107.0(2) . . ?
C14 C13 H13A 110.3 . . ?
C12 C13 H13A 110.3 . . ?
C14 C13 H13B 110.3 . . ?
C12 C13 H13B 110.3 . . ?
H13A C13 H13B 108.6 . . ?
C13 C14 C15 105.3(2) . . ?
C13 C14 H14A 110.7 . . ?
C15 C14 H14A 110.7 . . ?
C13 C14 H14B 110.7 . . ?
C15 C14 H14B 110.7 . . ?
H14A C14 H14B 108.8 . . ?
O16 C15 N11 125.6(2) . . ?
O16 C15 C14 126.8(2) . . ?
N11 C15 C14 107.6(2) . . ?
C8 Fe1 C1 155.18(10) . . ?
C8 Fe1 C9 40.85(9) . . ?
C1 Fe1 C9 119.15(9) . . ?
C8 Fe1 C5 163.31(10) . . ?
C1 Fe1 C5 40.81(9) . . ?
C9 Fe1 C5 153.93(9) . . ?
C8 Fe1 C2 121.01(9) . . ?
C1 Fe1 C2 40.92(9) . . ?
C9 Fe1 C2 107.14(9) . . ?
C5 Fe1 C2 68.73(9) . . ?
C8 Fe1 C7 40.67(10) . . ?
C1 Fe1 C7 161.75(9) . . ?
C9 Fe1 C7 68.61(9) . . ?
C5 Fe1 C7 125.42(9) . . ?
C2 Fe1 C7 156.49(9) . . ?
C8 Fe1 C3 109.04(9) . . ?
C1 Fe1 C3 68.57(9) . . ?
C9 Fe1 C3 125.92(9) . . ?
C5 Fe1 C3 68.64(9) . . ?
C2 Fe1 C3 40.58(10) . . ?
C7 Fe1 C3 122.00(9) . . ?
C8 Fe1 C6 68.84(9) . . ?
C1 Fe1 C6 123.62(9) . . ?
C9 Fe1 C6 68.94(9) . . ?
C5 Fe1 C6 106.26(9) . . ?
C2 Fe1 C6 161.20(9) . . ?
C7 Fe1 C6 40.88(8) . . ?
C3 Fe1 C6 156.24(9) . . ?
C8 Fe1 C4 126.72(9) . . ?
C1 Fe1 C4 68.62(9) . . ?
C9 Fe1 C4 163.64(9) . . ?
C5 Fe1 C4 40.84(9) . . ?
C2 Fe1 C4 68.49(9) . . ?
C7 Fe1 C4 108.71(9) . . ?
C3 Fe1 C4 40.70(9) . . ?
C6 Fe1 C4 120.35(9) . . ?
C8 Fe1 C10 68.49(8) . . ?
C1 Fe1 C10 105.94(9) . . ?
C9 Fe1 C10 40.83(8) . . ?
C5 Fe1 C10 118.89(8) . . ?
C2 Fe1 C10 124.53(9) . . ?
C7 Fe1 C10 68.30(8) . . ?
C3 Fe1 C10 162.38(9) . . ?
C6 Fe1 C10 40.69(8) . . ?
C4 Fe1 C10 154.65(9) . . ?

loop_
_geom_bond_atom_site_label_1
_geom_bond_atom_site_label_2
_geom_bond_distance
_geom_bond_site_symmetry_2
_geom_bond_publ_flag
C1 C5 1.421(3) . ?
C1 C2 1.426(3) . ?
C1 Fe1 2.037(2) . ?
C1 H1 0.9500 . ?
C2 C3 1.418(3) . ?
C2 Fe1 2.043(2) . ?
C2 H2 0.9500 . ?
C3 C4 1.425(3) . ?
C3 Fe1 2.048(2) . ?
C3 H3 0.9500 . ?
C4 C5 1.426(3) . ?
C4 Fe1 2.049(2) . ?
C4 H4 0.9500 . ?
C5 Fe1 2.039(2) . ?
C5 H5 0.9500 . ?
C6 C10 1.425(3) . ?
C6 C7 1.430(3) . ?
C6 Fe1 2.0489(19) . ?
C6 H6 0.9500 . ?
C7 C8 1.418(3) . ?
C7 Fe1 2.045(2) . ?
C7 H7 0.9500 . ?
C8 C9 1.422(3) . ?
C8 Fe1 2.036(2) . ?
C8 H8 0.9500 . ?
C9 C10 1.427(3) . ?
C9 Fe1 2.039(2) . ?
C9 H9 0.9500 . ?
C10 N11 1.403(2) . ?
C10 Fe1 2.0516(19) . ?
N11 C15 1.363(3) . ?
N11 C12 1.462(3) . ?
C12 C13 1.522(4) . ?
C12 H12A 0.9900 . ?
C12 H12B 0.9900 . ?
C13 C14 1.469(4) . ?
C13 H13A 0.9900 . ?
C13 H13B 0.9900 . ?
C14 C15 1.509(3) . ?
C14 H14A 0.9900 . ?
C14 H14B 0.9900 . ?
C15 O16 1.224(3) . ?

loop_
_geom_torsion_atom_site_label_1
_geom_torsion_atom_site_label_2
_geom_torsion_atom_site_label_3
_geom_torsion_atom_site_label_4
_geom_torsion
_geom_torsion_site_symmetry_1
_geom_torsion_site_symmetry_2
_geom_torsion_site_symmetry_3
_geom_torsion_site_symmetry_4
_geom_torsion_publ_flag
C5 C1 C2 C3 0.0(2) . . . . ?
Fe1 C1 C2 C3 -59.40(15) . . . . ?
C5 C1 C2 Fe1 59.37(15) . . . . ?
C1 C2 C3 C4 -0.2(2) . . . . ?
Fe1 C2 C3 C4 -59.19(15) . . . . ?
C1 C2 C3 Fe1 59.03(15) . . . . ?
C2 C3 C4 C5 0.3(2) . . . . ?
Fe1 C3 C4 C5 -58.81(15) . . . . ?
C2 C3 C4 Fe1 59.09(15) . . . . ?
C2 C1 C5 C4 0.2(2) . . . . ?
Fe1 C1 C5 C4 59.64(15) . . . . ?
C2 C1 C5 Fe1 -59.44(15) . . . . ?
C3 C4 C5 C1 -0.3(2) . . . . ?
Fe1 C4 C5 C1 -59.35(15) . . . . ?
C3 C4 C5 Fe1 59.06(15) . . . . ?
C10 C6 C7 C8 1.0(2) . . . . ?
Fe1 C6 C7 C8 -58.74(15) . . . . ?
C10 C6 C7 Fe1 59.72(14) . . . . ?
C6 C7 C8 C9 -0.4(2) . . . . ?
Fe1 C7 C8 C9 -59.37(15) . . . . ?
C6 C7 C8 Fe1 58.97(14) . . . . ?
C7 C8 C9 C10 -0.3(2) . . . . ?
Fe1 C8 C9 C10 -59.91(14) . . . . ?
C7 C8 C9 Fe1 59.57(15) . . . . ?
C7 C6 C10 N11 -179.91(18) . . . . ?
Fe1 C6 C10 N11 -120.4(2) . . . . ?
C7 C6 C10 C9 -1.2(2) . . . . ?
Fe1 C6 C10 C9 58.31(14) . . . . ?
C7 C6 C10 Fe1 -59.50(14) . . . . ?
C8 C9 C10 N11 179.72(19) . . . . ?
Fe1 C9 C10 N11 120.18(19) . . . . ?
C8 C9 C10 C6 0.9(2) . . . . ?
Fe1 C9 C10 C6 -58.59(14) . . . . ?
C8 C9 C10 Fe1 59.54(15) . . . . ?
C6 C10 N11 C15 -11.0(3) . . . . ?
C9 C10 N11 C15 170.5(2) . . . . ?
Fe1 C10 N11 C15 -101.6(2) . . . . ?
C6 C10 N11 C12 168.0(2) . . . . ?
C9 C10 N11 C12 -10.6(3) . . . . ?
Fe1 C10 N11 C12 77.3(2) . . . . ?
C15 N11 C12 C13 11.0(3) . . . . ?
C10 N11 C12 C13 -168.1(2) . . . . ?
N11 C12 C13 C14 -18.7(3) . . . . ?
C12 C13 C14 C15 19.6(3) . . . . ?
C10 N11 C15 O16 -1.0(4) . . . . ?
C12 N11 C15 O16 -180.0(2) . . . . ?
C10 N11 C15 C14 179.99(19) . . . . ?
C12 N11 C15 C14 1.0(3) . . . . ?
C13 C14 C15 O16 167.9(3) . . . . ?
C13 C14 C15 N11 -13.1(3) . . . . ?
